data_1524034
loop_
_publ_author_name
'Basten, J.A.J.'
'van Vlimmeren, Q.A.G.'
'de Jonge, W.J.M.'

_publ_section_title
;
 Crystallographic and magnetic structure of rubidium iron trichloride
 dideuterate and cesium iron trichloride dideuterate
;
_journal_name_full 'Physical Review, Serie 3. B - Condensed Matter (18,1978-)'
_journal_page_first 2179
_journal_page_last 2184
_journal_volume 18
_journal_year 1978
_chemical_formula_sum 'Cl3 Cs D4 Fe O2'
_chemical_name_systematic 'Cs Fe Cl3 (D2 O)2'
_space_group_IT_number 54
_symmetry_space_group_name_Hall '-P 2a 2ac'
_symmetry_space_group_name_H-M 'P c c a'
_cell_angle_alpha 90
_cell_angle_beta 90
_cell_angle_gamma 90
_cell_formula_units_Z 4
_cell_length_a 8.9809
_cell_length_b 7.2132
_cell_length_c 11.3867
_cell_volume 737.642
_citation_journal_id_ASTM PRBMDO
_cod_data_source_file Basten_PRBMDO_1978_252.cif
_cod_data_source_block D4Cl3Cs1Fe1O2
_cod_original_cell_volume 737.6421
_cod_original_formula_sum 'D4 Cl3 Cs1 Fe1 O2'
_cod_database_code 1524034

loop_
_symmetry_equiv_pos_as_xyz
x,y,z
-x+1/2,-y,z
x+1/2,-y,-z+1/2
-x,y,-z+1/2
-x,-y,-z
x-1/2,y,-z
-x-1/2,y,z-1/2
x,-y,z-1/2

loop_
_atom_site_label
_atom_site_type_symbol
_atom_site_fract_x
_atom_site_fract_y
_atom_site_fract_z
_atom_site_occupancy
_atom_site_U_iso_or_equiv
D1 D+1 0.0262 0.6873 0.4404 1 0.0
Cl1 Cl-1 0.25 0.5 0.1506 1 0.0
Cs1 Cs+1 0.25 0 0.1481 1 0.0
D2 D+1 0.1716 0.6903 0.3842 1 0.0
O1 O-2 0.068 0.6864 0.365 1 0.0
Cl2 Cl-1 0.0894 0.2263 0.388 1 0.0
Fe1 Fe+2 0 0.4695 0.25 1 0.0
